data_7062240
loop_
_publ_author_name
'Jeong, Taejoo'
'Okanishi, Yusuke'
'Yotsui, Sora'
'Kim, In Su'
'Yoshimitsu, Takehiko'

_publ_section_title
;
 Organic redox cascade cyclization of 2-alkynylquinones by ascorbic acid
 in combination with a copper catalyst and its application to formal
 synthesis of liphagal
;
_journal_issue 7
_journal_name_full 'New Journal of Chemistry'
_journal_page_first 3425
_journal_page_last 3429
_journal_paper_doi 10.1039/D2NJ05724G
_journal_volume 47
_journal_year 2023
_chemical_formula_sum 'C15 H12 O3'
_chemical_formula_weight 240.25
_chemical_name_common TJ-PhBF
_space_group_crystal_system monoclinic
_space_group_IT_number 4
_space_group_name_Hall 'P 2yb'
_space_group_name_H-M_alt 'P 1 21 1'
_atom_sites_solution_hydrogens geom
_audit_update_record
;
2022-02-15 deposited with the CCDC.	2023-01-01 downloaded from the CCDC.
;
_cell_angle_alpha 90
_cell_angle_beta 106.089(6)
_cell_angle_gamma 90
_cell_formula_units_Z 2
_cell_length_a 8.3998(14)
_cell_length_b 5.6694(9)
_cell_length_c 12.814(2)
_cell_measurement_reflns_used 7901
_cell_measurement_temperature 296.(2)
_cell_measurement_theta_max 25.1218
_cell_measurement_theta_min 2.5236
_cell_volume 586.32(16)
_computing_cell_refinement 'SAINT V8.40B (Bruker Nano, Inc., 2019)'
_computing_data_collection 'Bruker Instrument Service v2021.1.0.1'
_computing_data_reduction 'SAINT V8.40B (Bruker Nano, Inc., 2019)'
_computing_structure_refinement 'SHELXL-2018/3 (Sheldrick, 2018)'
_computing_structure_solution 'SHELXT 2018/2 (Sheldrick, 2018)'
_diffrn_ambient_temperature 296.(2)
_diffrn_detector_area_resol_mean 7.3910
_diffrn_measured_fraction_theta_full 0.995
_diffrn_measured_fraction_theta_max 0.995
_diffrn_measurement_device_type 'Bruker APEX-II CCD'
_diffrn_measurement_method '\f and \w scans'
_diffrn_radiation_type MoK\a
_diffrn_radiation_wavelength 0.71073
_diffrn_reflns_av_R_equivalents 0.0491
_diffrn_reflns_av_unetI/netI 0.0298
_diffrn_reflns_limit_h_max 11
_diffrn_reflns_limit_h_min -11
_diffrn_reflns_limit_k_max 7
_diffrn_reflns_limit_k_min -7
_diffrn_reflns_limit_l_max 17
_diffrn_reflns_limit_l_min -17
_diffrn_reflns_number 24439
_diffrn_reflns_theta_full 25.24
_diffrn_reflns_theta_max 28.23
_diffrn_reflns_theta_min 1.65
_diffrn_source_current 30.0
_diffrn_source_power 1.50
_diffrn_source_voltage 50
_exptl_absorpt_coefficient_mu 0.095
_exptl_absorpt_correction_T_max 1.00
_exptl_absorpt_correction_T_min 0.92
_exptl_absorpt_correction_type multi-scan
_exptl_absorpt_process_details
;
SADABS-2016/2 - Bruker AXS area detector scaling and absorption correction
;
_exptl_crystal_colour colourless
_exptl_crystal_density_diffrn 1.361
_exptl_crystal_density_method 'not measured'
_exptl_crystal_description rod
_exptl_crystal_F_000 252
_exptl_crystal_size_max 0.200
_exptl_crystal_size_mid 0.090
_exptl_crystal_size_min 0.040
_refine_diff_density_max 0.150
_refine_diff_density_min -0.132
_refine_ls_abs_structure_details
;

Flack x determined using 840 quotients [(I+)-(I-)]/[(I+)+(I-)]
(Parsons, Flack and Wagner, Acta Cryst. B69 (2013) 249-259).
;
_refine_ls_abs_structure_Flack -0.2(5)
_refine_ls_extinction_method none
_refine_ls_goodness_of_fit_ref 1.073
_refine_ls_hydrogen_treatment constr
_refine_ls_matrix_type full
_refine_ls_number_parameters 165
_refine_ls_number_reflns 2895
_refine_ls_number_restraints 1
_refine_ls_restrained_S_all 1.073
_refine_ls_R_factor_all 0.0559
_refine_ls_R_factor_gt 0.0429
_refine_ls_shift/su_max 0.000
_refine_ls_shift/su_mean 0.000
_refine_ls_structure_factor_coef Fsqd
_refine_ls_weighting_details 'w=1/[\s^2^(Fo^2^)+(0.0452P)^2^+0.0335P] where P=(Fo^2^+2Fc^2^)/3'
_refine_ls_weighting_scheme calc
_refine_ls_wR_factor_gt 0.0906
_refine_ls_wR_factor_ref 0.0957
_reflns_Friedel_coverage 0.820
_reflns_Friedel_fraction_full 0.996
_reflns_Friedel_fraction_max 0.994
_reflns_number_gt 2369
_reflns_number_total 2895
_reflns_threshold_expression 'I > 2\s(I)'
_cod_data_source_file d2nj05724g2.cif
_cod_data_source_block yy081
_cod_depositor_comments
;
The following automatic conversions were performed:

data item '_exptl_absorpt_correction_type' value 'Multi-Scan' was
changed to 'multi-scan' in accordance with the
/home/data/users/saulius/crontab/automatic-downloads/rss-feeds/RSC/lib/dictionaries/cif_core.dic
dictionary named 'cif_core.dic' version 2.4.2 last updated on
2011-04-26.

Automatic conversion script
Id: cif_fix_values 7556 2019-12-06 15:28:31Z antanas 

 Adding full bibliography for 7062240.cif.
;
_cod_original_cell_volume 586.32(17)
_cod_database_code 7062240

loop_
_space_group_symop_operation_xyz
'x, y, z'
'-x, y+1/2, -z'

loop_
_atom_site_type_symbol
_atom_site_label
_atom_site_fract_x
_atom_site_fract_y
_atom_site_fract_z
_atom_site_U_iso_or_equiv
_atom_site_adp_type
_atom_site_calc_flag
_atom_site_refinement_flags_adp
_atom_site_refinement_flags_occupancy
_atom_site_refinement_flags_posn
_atom_site_occupancy
_atom_site_disorder_assembly
_atom_site_disorder_group
C C1 0.6157(3) 0.6692(5) 0.85744(18) 0.0558(6) Uani d . . . 1 . .
C C2 0.7153(3) 0.4669(5) 0.86845(18) 0.0569(6) Uani d . . . 1 . .
C C3 0.7803(3) 0.3944(4) 0.7865(2) 0.0552(6) Uani d . . . 1 . .
H H3 0.84428 0.258524 0.792411 0.066 Uiso calc U . R 1 . .
C C4 0.7455(3) 0.5342(4) 0.69501(18) 0.0468(5) Uani d . . . 1 . .
C C5 0.6524(2) 0.7390(4) 0.68211(17) 0.0464(5) Uani d . . . 1 . .
C C6 0.5843(3) 0.8067(5) 0.7663(2) 0.0566(6) Uani d . . . 1 . .
H H6 0.519373 0.941665 0.760077 0.068 Uiso calc U . R 1 . .
C C7 0.6476(3) 0.8252(4) 0.57642(18) 0.0505(5) Uani d . . . 1 . .
H H7 0.594867 0.961686 0.544044 0.061 Uiso calc U . R 1 . .
C C8 0.7338(2) 0.6718(4) 0.53214(17) 0.0448(5) Uani d . . . 1 . .
C C9 0.7688(2) 0.6546(4) 0.42709(16) 0.0444(5) Uani d . . . 1 . .
C C10 0.7127(3) 0.8291(5) 0.3489(2) 0.0569(6) Uani d . . . 1 . .
H H10 0.655912 0.9588 0.364995 0.068 Uiso calc U . R 1 . .
C C11 0.7402(3) 0.8118(5) 0.2481(2) 0.0640(7) Uani d . . . 1 . .
H H11 0.701688 0.928927 0.196502 0.077 Uiso calc U . R 1 . .
C C12 0.8252(3) 0.6202(6) 0.2238(2) 0.0635(7) Uani d . . . 1 . .
H H12 0.843419 0.607312 0.155718 0.076 Uiso calc U . R 1 . .
C C13 0.8823(3) 0.4495(5) 0.3007(2) 0.0639(7) Uani d . . . 1 . .
H H13 0.94049 0.321388 0.284566 0.077 Uiso calc U . R 1 . .
C C14 0.8548(3) 0.4649(5) 0.40146(18) 0.0545(6) Uani d . . . 1 . .
H H14 0.894267 0.347171 0.452659 0.065 Uiso calc U . R 1 . .
C C15 0.8511(4) 0.1676(6) 0.9933(2) 0.0762(8) Uani d . . . 1 . .
H H15A 0.814822 0.040419 0.942833 0.114 Uiso calc U . R 1 . .
H H15B 0.858555 0.113594 1.0655 0.114 Uiso calc U . R 1 . .
H H15C 0.957977 0.221177 0.989856 0.114 Uiso calc U . R 1 . .
O O1 0.5492(2) 0.7310(4) 0.94039(14) 0.0795(7) Uani d . . . 1 . .
H H1 0.571954 0.629718 0.987883 0.119 Uiso calc U . R 1 . .
O O2 0.7372(2) 0.3540(5) 0.96655(15) 0.0841(7) Uani d . . . 1 . .
O O3 0.79614(18) 0.4900(3) 0.60373(11) 0.0486(4) Uani d . . . 1 . .

loop_
_atom_site_aniso_label
_atom_site_aniso_U_11
_atom_site_aniso_U_22
_atom_site_aniso_U_33
_atom_site_aniso_U_12
_atom_site_aniso_U_13
_atom_site_aniso_U_23
C1 0.0456(11) 0.0738(16) 0.0518(13) -0.0018(12) 0.0196(10) -0.0123(13)
C2 0.0526(13) 0.0732(16) 0.0481(12) -0.0004(12) 0.0192(10) 0.0029(12)
C3 0.0571(13) 0.0572(14) 0.0553(13) 0.0090(11) 0.0225(10) 0.0055(11)
C4 0.0439(11) 0.0515(13) 0.0480(11) 0.0003(10) 0.0175(9) -0.0033(10)
C5 0.0408(10) 0.0473(12) 0.0501(12) 0.0000(9) 0.0108(9) -0.0051(10)
C6 0.0468(12) 0.0600(14) 0.0642(14) 0.0062(11) 0.0170(10) -0.0121(13)
C7 0.0505(11) 0.0464(11) 0.0524(12) 0.0068(10) 0.0108(9) 0.0000(11)
C8 0.0399(10) 0.0429(10) 0.0492(12) -0.0010(9) 0.0083(9) 0.0018(10)
C9 0.0381(9) 0.0491(11) 0.0449(11) -0.0036(9) 0.0093(8) 0.0002(10)
C10 0.0586(13) 0.0526(13) 0.0622(14) 0.0036(12) 0.0212(11) 0.0085(12)
C11 0.0622(14) 0.0729(17) 0.0597(15) 0.0000(14) 0.0214(12) 0.0194(14)
C12 0.0537(12) 0.091(2) 0.0482(13) -0.0083(13) 0.0189(10) 0.0012(13)
C13 0.0600(15) 0.0758(18) 0.0578(14) 0.0088(13) 0.0196(11) -0.0038(14)
C14 0.0521(12) 0.0618(14) 0.0487(12) 0.0097(11) 0.0126(10) 0.0026(12)
C15 0.0931(19) 0.0740(17) 0.0624(16) 0.0003(17) 0.0231(15) 0.0162(15)
O1 0.0793(12) 0.1058(18) 0.0636(11) 0.0137(12) 0.0369(10) -0.0093(11)
O2 0.0920(14) 0.1119(17) 0.0610(11) 0.0237(13) 0.0421(10) 0.0213(12)
O3 0.0531(8) 0.0485(9) 0.0479(8) 0.0101(7) 0.0200(7) 0.0056(7)

loop_
_atom_type_symbol
_atom_type_description
_atom_type_scat_dispersion_real
_atom_type_scat_dispersion_imag
_atom_type_scat_source
C C 0.0033 0.0016 'International Tables Vol C Tables 4.2.6.8 and 6.1.1.4'
H H 0.0000 0.0000 'International Tables Vol C Tables 4.2.6.8 and 6.1.1.4'
O O 0.0106 0.0060 'International Tables Vol C Tables 4.2.6.8 and 6.1.1.4'

loop_
_geom_angle_atom_site_label_1
_geom_angle_atom_site_label_2
_geom_angle_atom_site_label_3
_geom_angle_site_symmetry_1
_geom_angle_site_symmetry_3
_geom_angle
_geom_angle_publ_flag
C6 C1 O1 . . 119.4(2) ?
C6 C1 C2 . . 121.4(2) ?
O1 C1 C2 . . 119.3(2) ?
C3 C2 O2 . . 125.3(2) ?
C3 C2 C1 . . 121.3(2) ?
O2 C2 C1 . . 113.4(2) ?
C2 C3 C4 . . 116.2(2) ?
C2 C3 H3 . . 121.9 ?
C4 C3 H3 . . 121.9 ?
O3 C4 C3 . . 125.2(2) ?
O3 C4 C5 . . 110.46(19) ?
C3 C4 C5 . . 124.4(2) ?
C4 C5 C6 . . 118.3(2) ?
C4 C5 C7 . . 105.47(19) ?
C6 C5 C7 . . 136.2(2) ?
C1 C6 C5 . . 118.4(2) ?
C1 C6 H6 . . 120.8 ?
C5 C6 H6 . . 120.8 ?
C8 C7 C5 . . 107.4(2) ?
C8 C7 H7 . . 126.3 ?
C5 C7 H7 . . 126.3 ?
C7 C8 O3 . . 110.45(19) ?
C7 C8 C9 . . 134.3(2) ?
O3 C8 C9 . . 115.24(18) ?
C14 C9 C10 . . 118.40(19) ?
C14 C9 C8 . . 121.51(19) ?
C10 C9 C8 . . 120.1(2) ?
C11 C10 C9 . . 120.8(2) ?
C11 C10 H10 . . 119.6 ?
C9 C10 H10 . . 119.6 ?
C10 C11 C12 . . 119.9(2) ?
C10 C11 H11 . . 120.0 ?
C12 C11 H11 . . 120.0 ?
C13 C12 C11 . . 119.6(2) ?
C13 C12 H12 . . 120.2 ?
C11 C12 H12 . . 120.2 ?
C12 C13 C14 . . 120.9(3) ?
C12 C13 H13 . . 119.5 ?
C14 C13 H13 . . 119.5 ?
C13 C14 C9 . . 120.4(2) ?
C13 C14 H14 . . 119.8 ?
C9 C14 H14 . . 119.8 ?
O2 C15 H15A . . 109.5 ?
O2 C15 H15B . . 109.5 ?
H15A C15 H15B . . 109.5 ?
O2 C15 H15C . . 109.5 ?
H15A C15 H15C . . 109.5 ?
H15B C15 H15C . . 109.5 ?
C1 O1 H1 . . 109.5 ?
C2 O2 C15 . . 118.9(2) ?
C4 O3 C8 . . 106.20(17) ?

loop_
_geom_bond_atom_site_label_1
_geom_bond_atom_site_label_2
_geom_bond_site_symmetry_2
_geom_bond_distance
_geom_bond_publ_flag
C1 C6 . 1.368(4) ?
C1 O1 . 1.376(3) ?
C1 C2 . 1.403(4) ?
C2 C3 . 1.375(3) ?
C2 O2 . 1.377(3) ?
C3 C4 . 1.378(3) ?
C3 H3 . 0.93 ?
C4 O3 . 1.374(3) ?
C4 C5 . 1.384(3) ?
C5 C6 . 1.407(3) ?
C5 C7 . 1.430(3) ?
C6 H6 . 0.93 ?
C7 C8 . 1.353(3) ?
C7 H7 . 0.93 ?
C8 O3 . 1.382(3) ?
C8 C9 . 1.459(3) ?
C9 C14 . 1.385(3) ?
C9 C10 . 1.394(3) ?
C10 C11 . 1.377(3) ?
C10 H10 . 0.93 ?
C11 C12 . 1.382(4) ?
C11 H11 . 0.93 ?
C12 C13 . 1.369(4) ?
C12 H12 . 0.93 ?
C13 C14 . 1.376(3) ?
C13 H13 . 0.93 ?
C14 H14 . 0.93 ?
C15 O2 . 1.403(4) ?
C15 H15A . 0.96 ?
C15 H15B . 0.96 ?
C15 H15C . 0.96 ?
O1 H1 . 0.82 ?
